data_1502796
loop_
_publ_author_name
'Wei, Xiaomei'
'Rodr\'iguez, Abimael D'
'Baran, Peter'
'Raptis, Raphael G.'

_publ_section_title
;
 Dolabellane-type diterpenoids with antiprotozoan activity from a
 southwestern Caribbean gorgonian octocoral of the genus Eunicea.
;
_journal_issue 5
_journal_name_full 'Journal of natural products'
_journal_page_first 925
_journal_page_last 934
_journal_paper_doi 10.1021/np100074r
_journal_volume 73
_journal_year 2010
_chemical_formula_sum 'C20 H30 O2'
_chemical_formula_weight 302.44
_chemical_name_systematic
; 
 ? 
;
_space_group_IT_number 4
_symmetry_cell_setting monoclinic
_symmetry_space_group_name_Hall 'P 2yb'
_symmetry_space_group_name_H-M 'P 1 21 1'
_atom_sites_solution_hydrogens geom
_atom_sites_solution_primary direct
_atom_sites_solution_secondary difmap
_audit_creation_method SHELXL-97
_cell_angle_alpha 90.00
_cell_angle_beta 90.174(3)
_cell_angle_gamma 90.00
_cell_formula_units_Z 4
_cell_length_a 9.7774(14)
_cell_length_b 10.7185(16)
_cell_length_c 17.521(3)
_cell_measurement_temperature 299(2)
_cell_volume 1836.2(5)
_computing_cell_refinement 'BRUKER SMART-NT V5.0'
_computing_data_collection 'BRUKER SMART-NT V5.0'
_computing_data_reduction 'BRUKER SAINT-NT V5/6.0'
_computing_molecular_graphics 'BRUKER SHELXTL-NT V5.1'
_computing_publication_material 'BRUKER SHELXTL-NT V5.1'
_computing_structure_refinement 'SHELXL-97 (Sheldrick, 1997)'
_computing_structure_solution 'SHELXS-97 (Sheldrick, 1990)'
_diffrn_ambient_temperature 299(2)
_diffrn_measured_fraction_theta_full 1.000
_diffrn_measured_fraction_theta_max 1.000
_diffrn_measurement_device_type 'Bruker AXS SMART CCD area detector'
_diffrn_measurement_method 'phi and omega scans'
_diffrn_radiation_monochromator graphite
_diffrn_radiation_source 'fine-focus sealed tube'
_diffrn_radiation_type MoK\a
_diffrn_radiation_wavelength 0.71073
_diffrn_reflns_av_R_equivalents 0.0235
_diffrn_reflns_av_sigmaI/netI 0.0372
_diffrn_reflns_limit_h_max 10
_diffrn_reflns_limit_h_min -10
_diffrn_reflns_limit_k_max 9
_diffrn_reflns_limit_k_min -11
_diffrn_reflns_limit_l_max 18
_diffrn_reflns_limit_l_min -19
_diffrn_reflns_number 8096
_diffrn_reflns_theta_full 23.25
_diffrn_reflns_theta_max 23.25
_diffrn_reflns_theta_min 1.16
_exptl_absorpt_coefficient_mu 0.068
_exptl_absorpt_correction_type none
_exptl_crystal_colour colorless
_exptl_crystal_density_diffrn 1.094
_exptl_crystal_density_method 'not measured'
_exptl_crystal_description prism
_exptl_crystal_F_000 664
_exptl_crystal_size_max 0.15
_exptl_crystal_size_mid 0.14
_exptl_crystal_size_min 0.14
_refine_diff_density_max 0.175
_refine_diff_density_min -0.119
_refine_diff_density_rms 0.027
_refine_ls_abs_structure_details 'Flack H D (1983), Acta Cryst. A39, 876-881'
_refine_ls_abs_structure_Flack 3.3(17)
_refine_ls_extinction_method none
_refine_ls_goodness_of_fit_ref 0.977
_refine_ls_hydrogen_treatment mixed
_refine_ls_matrix_type full
_refine_ls_number_parameters 407
_refine_ls_number_reflns 4306
_refine_ls_number_restraints 1
_refine_ls_restrained_S_all 0.977
_refine_ls_R_factor_all 0.0675
_refine_ls_R_factor_gt 0.0418
_refine_ls_shift/su_max 0.000
_refine_ls_shift/su_mean 0.000
_refine_ls_structure_factor_coef Fsqd
_refine_ls_weighting_details 'calc w=1/[\s^2^(Fo^2^)+(0.0614P)^2^+0.0000P] where P=(Fo^2^+2Fc^2^)/3'
_refine_ls_weighting_scheme calc
_refine_ls_wR_factor_gt 0.0943
_refine_ls_wR_factor_ref 0.1050
_reflns_number_gt 3121
_reflns_number_total 4306
_reflns_threshold_expression >2sigma(I)
_cod_data_source_file np100074r_si_001.cif
_cod_data_source_block ar020
_cod_depositor_comments
;
The following automatic conversions were performed:

'_symmetry_cell_setting' value 'Monoclinic' changed to 'monoclinic'
according to /home/saulius/struct/CIF-dictionaries/cif_core.dic
dictionary named 'cif_core.dic' version 2.4.2 from 2011-04-26.

Automatic conversion script
Id: cif_fix_values 1715 2011-07-08 13:25:40Z adriana 
;
_cod_original_sg_symbol_H-M P2(1)
_cod_database_code 1502796

loop_
_symmetry_equiv_pos_as_xyz
'x, y, z'
'-x, y+1/2, -z'

loop_
_atom_site_label
_atom_site_type_symbol
_atom_site_fract_x
_atom_site_fract_y
_atom_site_fract_z
_atom_site_U_iso_or_equiv
_atom_site_adp_type
_atom_site_occupancy
_atom_site_symmetry_multiplicity
_atom_site_calc_flag
_atom_site_refinement_flags
C1 C 0.6493(3) 1.1162(3) 0.63238(19) 0.0595(8) Uani 1 1 d .
C2 C 0.5735(3) 1.1137(4) 0.55407(19) 0.0686(9) Uani 1 1 d .
H2A H 0.5203 1.0376 0.5502 0.082 Uiso 1 1 calc R
H2B H 0.5107 1.1837 0.5514 0.082 Uiso 1 1 calc R
C3 C 0.6706(3) 1.1204(4) 0.48872(19) 0.0641(9) Uani 1 1 d .
H3 H 0.7072 1.1987 0.4784 0.077 Uiso 1 1 calc R
C4 C 0.7113(4) 1.0284(3) 0.44352(18) 0.0636(9) Uani 1 1 d .
C5 C 0.8374(4) 1.0448(4) 0.39533(19) 0.0739(10) Uani 1 1 d .
H5A H 0.8532 1.1330 0.3865 0.089 Uiso 1 1 calc R
H5B H 0.8238 1.0048 0.3462 0.089 Uiso 1 1 calc R
C6 C 0.9613(4) 0.9884(4) 0.4347(2) 0.0728(10) Uani 1 1 d .
H6A H 1.0388 0.9910 0.4003 0.087 Uiso 1 1 calc R
H6B H 0.9428 0.9017 0.4466 0.087 Uiso 1 1 calc R
C7 C 0.9976(3) 1.0582(4) 0.50831(19) 0.0572(8) Uani 1 1 d .
C8 C 1.0393(3) 0.9847(3) 0.57829(18) 0.0597(9) Uani 1 1 d .
H8 H 0.9982 0.9015 0.5752 0.072 Uiso 1 1 calc R
C9 C 0.9962(3) 1.0455(4) 0.65366(19) 0.0651(9) Uani 1 1 d .
H9A H 0.9855 1.1343 0.6451 0.078 Uiso 1 1 calc R
H9B H 1.0698 1.0347 0.6903 0.078 Uiso 1 1 calc R
C10 C 0.8626(3) 0.9955(3) 0.68984(17) 0.0598(9) Uani 1 1 d .
H10A H 0.8800 0.9112 0.7076 0.072 Uiso 1 1 calc R
H10B H 0.8429 1.0459 0.7344 0.072 Uiso 1 1 calc R
C11 C 0.7328(3) 0.9924(3) 0.63961(16) 0.0498(8) Uani 1 1 d .
H11 H 0.7590 0.9654 0.5882 0.060 Uiso 1 1 calc R
C12 C 0.6293(3) 0.8993(3) 0.67090(16) 0.0529(8) Uani 1 1 d .
C13 C 0.5165(4) 0.9695(4) 0.70717(18) 0.0666(10) Uani 1 1 d .
C14 C 0.5445(4) 1.1052(4) 0.6960(2) 0.0806(11) Uani 1 1 d .
H14A H 0.5800 1.1416 0.7427 0.097 Uiso 1 1 calc R
H14B H 0.4610 1.1486 0.6820 0.097 Uiso 1 1 calc R
C15 C 0.7301(4) 1.2378(3) 0.6403(2) 0.0797(11) Uani 1 1 d .
H15A H 0.7727 1.2409 0.6897 0.120 Uiso 1 1 calc R
H15B H 0.6692 1.3075 0.6346 0.120 Uiso 1 1 calc R
H15C H 0.7991 1.2413 0.6015 0.120 Uiso 1 1 calc R
C16 C 0.6494(4) 0.8997(4) 0.4415(2) 0.0958(14) Uani 1 1 d .
H16A H 0.5988 0.8891 0.3949 0.144 Uiso 1 1 calc R
H16B H 0.5891 0.8895 0.4842 0.144 Uiso 1 1 calc R
H16C H 0.7208 0.8383 0.4442 0.144 Uiso 1 1 calc R
C17 C 1.1959(3) 0.9712(5) 0.5742(3) 0.0968(14) Uani 1 1 d .
H17A H 1.2377 1.0514 0.5815 0.145 Uiso 1 1 calc R
H17B H 1.2211 0.9387 0.5252 0.145 Uiso 1 1 calc R
H17C H 1.2265 0.9152 0.6135 0.145 Uiso 1 1 calc R
C18 C 0.6363(3) 0.7750(3) 0.66567(17) 0.0615(9) Uani 1 1 d .
C19 C 0.7481(4) 0.7078(4) 0.6242(2) 0.0742(10) Uani 1 1 d .
H19A H 0.8005 0.6593 0.6598 0.111 Uiso 1 1 calc R
H19B H 0.8066 0.7675 0.5997 0.111 Uiso 1 1 calc R
H19C H 0.7087 0.6537 0.5864 0.111 Uiso 1 1 calc R
C20 C 0.5315(4) 0.6869(4) 0.7018(2) 0.0912(13) Uani 1 1 d .
H20A H 0.4465 0.6928 0.6745 0.137 Uiso 1 1 calc R
H20B H 0.5176 0.7100 0.7541 0.137 Uiso 1 1 calc R
H20C H 0.5648 0.6028 0.6993 0.137 Uiso 1 1 calc R
C21 C 0.8499(3) 0.7977(3) 0.13272(19) 0.0608(8) Uani 1 1 d .
O1 O 0.9988(2) 1.1714(2) 0.50849(13) 0.0741(7) Uani 1 1 d .
O2 O 0.4173(3) 0.9282(3) 0.74131(15) 0.0939(9) Uani 1 1 d .
C22 C 0.9254(3) 0.8008(4) 0.05490(19) 0.0693(9) Uani 1 1 d .
H22A H 0.9781 0.8772 0.0513 0.083 Uiso 1 1 calc R
H22B H 0.9886 0.7312 0.0523 0.083 Uiso 1 1 calc R
C23 C 0.8288(3) 0.7939(4) -0.01077(19) 0.0636(9) Uani 1 1 d .
H23 H 0.7930 0.7154 -0.0215 0.076 Uiso 1 1 calc R
C24 C 0.7873(4) 0.8865(4) -0.05613(18) 0.0652(10) Uani 1 1 d .
C25 C 0.6614(4) 0.8709(4) -0.10487(19) 0.0769(11) Uani 1 1 d .
H25A H 0.6458 0.7830 -0.1147 0.092 Uiso 1 1 calc R
H25B H 0.6745 0.9125 -0.1535 0.092 Uiso 1 1 calc R
C26 C 0.5384(4) 0.9262(4) -0.0644(2) 0.0722(10) Uani 1 1 d .
H26A H 0.4603 0.9244 -0.0986 0.087 Uiso 1 1 calc R
H26B H 0.5574 1.0128 -0.0521 0.087 Uiso 1 1 calc R
C27 C 0.5024(3) 0.8569(4) 0.00850(19) 0.0598(9) Uani 1 1 d .
C28 C 0.4604(3) 0.9293(3) 0.07823(19) 0.0606(9) Uani 1 1 d .
H28 H 0.5008 1.0129 0.0753 0.073 Uiso 1 1 calc R
C29 C 0.5040(3) 0.8695(4) 0.15381(19) 0.0689(10) Uani 1 1 d .
H29A H 0.5145 0.7805 0.1456 0.083 Uiso 1 1 calc R
H29B H 0.4306 0.8807 0.1903 0.083 Uiso 1 1 calc R
C30 C 0.6369(3) 0.9193(4) 0.18978(18) 0.0604(9) Uani 1 1 d .
H30A H 0.6197 1.0037 0.2072 0.073 Uiso 1 1 calc R
H30B H 0.6566 0.8693 0.2346 0.073 Uiso 1 1 calc R
C31 C 0.7660(3) 0.9218(3) 0.14037(16) 0.0482(8) Uani 1 1 d .
H31 H 0.7394 0.9486 0.0890 0.058 Uiso 1 1 calc R
C32 C 0.8707(3) 1.0151(3) 0.17103(16) 0.0529(8) Uani 1 1 d .
C33 C 0.9834(4) 0.9454(4) 0.20805(19) 0.0670(10) Uani 1 1 d .
C34 C 0.9552(4) 0.8094(4) 0.1975(2) 0.0810(11) Uani 1 1 d .
H34A H 0.9191 0.7737 0.2442 0.097 Uiso 1 1 calc R
H34B H 1.0386 0.7655 0.1843 0.097 Uiso 1 1 calc R
C35 C 0.7700(4) 0.6758(3) 0.1405(2) 0.0809(11) Uani 1 1 d .
H35A H 0.7266 0.6731 0.1895 0.121 Uiso 1 1 calc R
H35B H 0.8314 0.6065 0.1357 0.121 Uiso 1 1 calc R
H35C H 0.7016 0.6714 0.1011 0.121 Uiso 1 1 calc R
C36 C 0.8500(4) 1.0140(4) -0.0579(2) 0.0942(14) Uani 1 1 d .
H36A H 0.9179 1.0205 -0.0184 0.141 Uiso 1 1 calc R
H36B H 0.7803 1.0756 -0.0499 0.141 Uiso 1 1 calc R
H36C H 0.8921 1.0275 -0.1067 0.141 Uiso 1 1 calc R
C37 C 0.3023(3) 0.9420(5) 0.0732(3) 0.1001(14) Uani 1 1 d .
H37A H 0.2609 0.8617 0.0807 0.150 Uiso 1 1 calc R
H37B H 0.2772 0.9735 0.0238 0.150 Uiso 1 1 calc R
H37C H 0.2711 0.9985 0.1119 0.150 Uiso 1 1 calc R
C38 C 0.8639(3) 1.1405(3) 0.16645(18) 0.0636(9) Uani 1 1 d .
C39 C 0.7516(4) 1.2069(4) 0.1244(2) 0.0796(11) Uani 1 1 d .
H39A H 0.7052 1.2625 0.1586 0.119 Uiso 1 1 calc R
H39B H 0.6877 1.1469 0.1046 0.119 Uiso 1 1 calc R
H39C H 0.7899 1.2538 0.0829 0.119 Uiso 1 1 calc R
C40 C 0.9668(4) 1.2276(4) 0.2025(2) 0.0935(13) Uani 1 1 d .
H40A H 1.0515 1.1841 0.2104 0.140 Uiso 1 1 calc R
H40B H 0.9324 1.2565 0.2507 0.140 Uiso 1 1 calc R
H40C H 0.9818 1.2976 0.1694 0.140 Uiso 1 1 calc R
O21 O 0.5011(2) 0.7434(2) 0.00842(13) 0.0738(7) Uani 1 1 d .
O22 O 1.0823(3) 0.9867(3) 0.24214(15) 0.0951(9) Uani 1 1 d .

loop_
_atom_site_aniso_label
_atom_site_aniso_U_11
_atom_site_aniso_U_22
_atom_site_aniso_U_33
_atom_site_aniso_U_23
_atom_site_aniso_U_13
_atom_site_aniso_U_12
C1 0.0587(19) 0.055(2) 0.065(2) -0.0046(18) 0.0037(16) 0.0073(17)
C2 0.061(2) 0.064(2) 0.081(2) 0.010(2) -0.0073(18) 0.0143(18)
C3 0.072(2) 0.056(2) 0.065(2) 0.020(2) -0.0091(17) -0.0030(19)
C4 0.080(2) 0.063(3) 0.0477(19) 0.0085(18) -0.0116(17) -0.0139(19)
C5 0.099(3) 0.075(3) 0.0478(19) 0.0014(19) -0.0001(19) -0.011(2)
C6 0.090(2) 0.065(2) 0.064(2) -0.012(2) 0.0148(19) -0.009(2)
C7 0.0503(18) 0.045(2) 0.077(2) -0.0042(19) 0.0116(16) -0.0081(16)
C8 0.0564(19) 0.052(2) 0.071(2) -0.0035(18) -0.0004(16) -0.0077(16)
C9 0.060(2) 0.068(2) 0.066(2) -0.005(2) -0.0131(16) -0.0027(18)
C10 0.065(2) 0.066(2) 0.0482(18) -0.0028(17) -0.0074(15) 0.0038(18)
C11 0.0536(17) 0.054(2) 0.0414(17) -0.0041(15) -0.0006(13) 0.0026(16)
C12 0.059(2) 0.062(3) 0.0381(17) 0.0034(16) 0.0031(14) -0.0002(17)
C13 0.068(2) 0.086(3) 0.0456(19) -0.0016(19) 0.0046(17) 0.000(2)
C14 0.080(2) 0.084(3) 0.078(3) -0.018(2) 0.014(2) 0.018(2)
C15 0.089(3) 0.055(2) 0.095(3) -0.015(2) 0.000(2) 0.007(2)
C16 0.120(3) 0.093(4) 0.074(3) -0.015(2) 0.006(2) -0.043(3)
C17 0.055(2) 0.109(4) 0.126(4) -0.007(3) 0.001(2) 0.013(2)
C18 0.070(2) 0.067(3) 0.0466(19) 0.0055(17) -0.0013(16) -0.0093(18)
C19 0.090(3) 0.053(2) 0.080(2) -0.001(2) 0.003(2) 0.0041(19)
C20 0.106(3) 0.084(3) 0.083(3) 0.008(2) 0.013(2) -0.033(2)
C21 0.0630(19) 0.052(2) 0.067(2) 0.0057(18) -0.0068(16) 0.0087(17)
O1 0.0876(16) 0.0504(19) 0.0842(17) 0.0007(13) 0.0086(12) -0.0103(12)
O2 0.0758(16) 0.123(2) 0.0836(17) 0.0126(17) 0.0294(14) 0.0042(17)
C22 0.062(2) 0.062(2) 0.084(2) -0.011(2) 0.0045(18) 0.0135(18)
C23 0.067(2) 0.059(2) 0.066(2) -0.018(2) 0.0107(17) -0.0005(19)
C24 0.080(2) 0.069(3) 0.0468(19) -0.0107(19) 0.0096(17) -0.018(2)
C25 0.100(3) 0.079(3) 0.052(2) -0.007(2) -0.002(2) -0.019(2)
C26 0.087(2) 0.066(2) 0.064(2) 0.0100(19) -0.0137(19) -0.008(2)
C27 0.0490(18) 0.054(3) 0.076(2) 0.003(2) -0.0115(16) -0.0052(16)
C28 0.0566(19) 0.049(2) 0.077(2) 0.0045(18) -0.0018(16) -0.0051(17)
C29 0.065(2) 0.071(3) 0.071(2) 0.008(2) 0.0132(17) -0.0060(19)
C30 0.0628(19) 0.068(2) 0.0503(19) 0.0032(17) 0.0065(15) 0.0022(18)
C31 0.0542(17) 0.049(2) 0.0415(17) 0.0036(15) -0.0006(14) 0.0038(15)
C32 0.0559(19) 0.061(2) 0.0420(18) -0.0012(16) -0.0049(14) -0.0013(17)
C33 0.065(2) 0.084(3) 0.052(2) 0.001(2) -0.0045(17) 0.004(2)
C34 0.081(2) 0.083(3) 0.079(3) 0.013(2) -0.016(2) 0.017(2)
C35 0.088(3) 0.054(2) 0.101(3) 0.011(2) -0.003(2) 0.012(2)
C36 0.120(3) 0.093(3) 0.069(2) 0.013(2) -0.003(2) -0.042(3)
C37 0.060(2) 0.109(4) 0.131(4) 0.009(3) -0.005(2) 0.013(2)
C38 0.073(2) 0.064(3) 0.055(2) -0.0020(18) 0.0036(17) -0.0067(19)
C39 0.098(3) 0.064(3) 0.077(2) 0.000(2) -0.007(2) 0.003(2)
C40 0.102(3) 0.090(3) 0.088(3) -0.007(3) -0.020(2) -0.033(3)
O21 0.0880(17) 0.0464(18) 0.0869(17) 0.0010(13) -0.0088(12) -0.0098(12)
O22 0.0777(16) 0.122(3) 0.0856(18) -0.0106(17) -0.0317(14) -0.0009(17)

loop_
_atom_type_symbol
_atom_type_description
_atom_type_scat_dispersion_real
_atom_type_scat_dispersion_imag
_atom_type_scat_source
C C 0.0033 0.0016 'International Tables Vol C Tables 4.2.6.8 and 6.1.1.4'
H H 0.0000 0.0000 'International Tables Vol C Tables 4.2.6.8 and 6.1.1.4'
O O 0.0106 0.0060 'International Tables Vol C Tables 4.2.6.8 and 6.1.1.4'

loop_
_geom_angle_atom_site_label_1
_geom_angle_atom_site_label_2
_geom_angle_atom_site_label_3
_geom_angle
C14 C1 C15 110.4(3)
C14 C1 C2 108.9(3)
C15 C1 C2 109.8(3)
C14 C1 C11 103.2(3)
C15 C1 C11 116.5(3)
C2 C1 C11 107.7(3)
C3 C2 C1 111.9(3)
C4 C3 C2 128.0(3)
C3 C4 C5 119.6(3)
C3 C4 C16 125.0(3)
C5 C4 C16 115.1(3)
C4 C5 C6 110.6(3)
C5 C6 C7 111.7(3)
O1 C7 C8 121.1(3)
O1 C7 C6 119.5(3)
C8 C7 C6 119.3(3)
C7 C8 C9 113.8(3)
C7 C8 C17 106.1(3)
C9 C8 C17 110.9(3)
C8 C9 C10 116.1(3)
C11 C10 C9 117.9(3)
C12 C11 C10 110.8(3)
C12 C11 C1 103.8(2)
C10 C11 C1 117.1(3)
C18 C12 C13 125.1(3)
C18 C12 C11 126.4(3)
C13 C12 C11 108.6(3)
O2 C13 C12 128.2(4)
O2 C13 C14 124.2(3)
C12 C13 C14 107.6(3)
C13 C14 C1 107.2(3)
C12 C18 C19 123.3(3)
C12 C18 C20 123.4(3)
C19 C18 C20 113.2(3)
C35 C21 C34 110.2(3)
C35 C21 C22 110.0(3)
C34 C21 C22 109.2(3)
C35 C21 C31 116.7(3)
C34 C21 C31 102.6(3)
C22 C21 C31 107.9(3)
C23 C22 C21 112.1(3)
C24 C23 C22 127.9(3)
C23 C24 C36 124.6(3)
C23 C24 C25 120.1(3)
C36 C24 C25 115.1(4)
C24 C25 C26 109.8(3)
C25 C26 C27 112.8(3)
O21 C27 C28 120.9(3)
O21 C27 C26 119.4(3)
C28 C27 C26 119.6(4)
C27 C28 C29 114.2(3)
C27 C28 C37 105.8(3)
C29 C28 C37 111.1(3)
C28 C29 C30 116.2(3)
C31 C30 C29 118.1(3)
C32 C31 C30 111.4(2)
C32 C31 C21 103.6(2)
C30 C31 C21 117.7(3)
C38 C32 C33 124.5(3)
C38 C32 C31 126.8(3)
C33 C32 C31 108.7(3)
O22 C33 C32 128.3(4)
O22 C33 C34 124.1(3)
C32 C33 C34 107.5(3)
C33 C34 C21 107.1(3)
C32 C38 C39 122.6(3)
C32 C38 C40 124.0(3)
C39 C38 C40 113.5(3)

loop_
_geom_bond_atom_site_label_1
_geom_bond_atom_site_label_2
_geom_bond_distance
C1 C14 1.521(5)
C1 C15 1.530(5)
C1 C2 1.558(5)
C1 C11 1.563(4)
C2 C3 1.492(5)
C3 C4 1.327(5)
C4 C5 1.507(5)
C4 C16 1.507(5)
C5 C6 1.518(5)
C6 C7 1.532(5)
C7 O1 1.213(4)
C7 C8 1.513(5)
C8 C9 1.533(5)
C8 C17 1.539(4)
C9 C10 1.549(4)
C10 C11 1.543(4)
C11 C12 1.524(4)
C12 C18 1.338(5)
C12 C13 1.480(5)
C13 O2 1.224(4)
C13 C14 1.493(6)
C18 C19 1.498(5)
C18 C20 1.531(5)
C21 C35 1.529(5)
C21 C34 1.535(4)
C21 C22 1.552(5)
C21 C31 1.569(4)
C22 C23 1.488(5)
C23 C24 1.334(5)
C24 C36 1.498(5)
C24 C25 1.505(5)
C25 C26 1.519(5)
C26 C27 1.520(5)
C27 O21 1.217(4)
C27 C28 1.506(5)
C28 C29 1.531(5)
C28 C37 1.554(4)
C29 C30 1.538(4)
C30 C31 1.533(4)
C31 C32 1.528(4)
C32 C38 1.348(5)
C32 C33 1.479(5)
C33 O22 1.219(4)
C33 C34 1.495(6)
C38 C39 1.501(5)
C38 C40 1.510(5)
